data_7228739
loop_
_publ_author_name
'Li, Li Li'
'Wang, Hui'
'Wang, Weizhou'
'Jin, Wei Jun'

_publ_section_title
;
 Interactions between haloperfluorobenzenes and fluoranthene in
 luminescent cocrystals from \p--hole&#x00B7;&#x00B7;&#x00B7;\p to
 \s--hole&#x00B7;&#x00B7;&#x00B7;\p bonds
;
_journal_name_full CrystEngComm
_journal_paper_doi 10.1039/C7CE00950J
_journal_year 2017
_chemical_formula_moiety 'C6 F4 I2, C16 H10'
_chemical_formula_sum 'C22 H10 F4 I2'
_chemical_formula_weight 604.10
_chemical_name_systematic 14DIPB-FA
_space_group_crystal_system monoclinic
_space_group_IT_number 14
_space_group_name_Hall '-P 2ybc'
_space_group_name_H-M_alt 'P 1 21/c 1'
_symmetry_space_group_name_Hall '-P 2ybc'
_symmetry_space_group_name_H-M 'P 1 21/c 1'
_atom_sites_solution_hydrogens geom
_atom_sites_solution_primary direct
_atom_sites_solution_secondary difmap
_audit_creation_date 2016-12-16
_audit_creation_method
;
Olex2 1.2
(compiled 2016.11.30 svn.r3356 for OlexSys, GUI svn.r5269)
;
_audit_update_record
;
2017-07-20 deposited with the CCDC.
2017-07-24 downloaded from the CCDC.
;
_cell_angle_alpha 90.00
_cell_angle_beta 105.561(9)
_cell_angle_gamma 90.00
_cell_formula_units_Z 4
_cell_length_a 8.3808(6)
_cell_length_b 18.0644(10)
_cell_length_c 12.8815(10)
_cell_measurement_reflns_used 3700
_cell_measurement_temperature 100.01(10)
_cell_measurement_theta_max 28.8300
_cell_measurement_theta_min 3.4630
_cell_volume 1878.7(2)
_computing_cell_refinement 'CrysAlisPro 1.171.39.6a (Rigaku OD, 2015)'
_computing_data_collection 'CrysAlisPro 1.171.39.6a (Rigaku OD, 2015)'
_computing_data_reduction 'CrysAlisPro 1.171.39.6a (Rigaku OD, 2015)'
_computing_molecular_graphics 'Olex2 (Dolomanov et al., 2009)'
_computing_publication_material 'Olex2 (Dolomanov et al., 2009)'
_computing_structure_refinement 'XL (Sheldrick, 2008)'
_computing_structure_solution 'SHELXS-97 (Sheldrick, 1990)'
_diffrn_ambient_environment N~2~
_diffrn_ambient_temperature 100.01(10)
_diffrn_detector 'CCD plate'
_diffrn_detector_area_resol_mean 5.3127
_diffrn_detector_type AtlasS2
_diffrn_measured_fraction_theta_full 0.9972
_diffrn_measured_fraction_theta_max 0.8487
_diffrn_measurement_details
;
List of Runs (angles in degrees, time in seconds):

  # Type    Start    End  Width  t~exp~   \w     \q     \k     \f   Frames
#--------------------------------------------------------------------------
  1  \w    -43.00  37.00   1.00    1.00    --   12.76 -37.00 -30.00   80
  2  \w    -20.00  61.00   1.00    1.00    --   12.76  77.00 150.00   81
  3  \w    -29.00  14.00   1.00    1.00    --   12.76 -37.00  30.00   43
;
_diffrn_measurement_device 'four-circle diffractometer'
_diffrn_measurement_device_type 'SuperNova, Dual, Cu at home/near, AtlasS2'
_diffrn_measurement_method '\w scans'
_diffrn_orient_matrix_type 'CrysAlisPro convention (1999,Acta A55,543-557)'
_diffrn_orient_matrix_UB_11 0.0846377000
_diffrn_orient_matrix_UB_12 0.0070002000
_diffrn_orient_matrix_UB_13 0.0256818000
_diffrn_orient_matrix_UB_21 -0.0158903000
_diffrn_orient_matrix_UB_22 0.0386277000
_diffrn_orient_matrix_UB_23 -0.0032677000
_diffrn_orient_matrix_UB_31 -0.0172434000
_diffrn_orient_matrix_UB_32 -0.0010757000
_diffrn_orient_matrix_UB_33 0.0509687000
_diffrn_radiation_monochromator mirror
_diffrn_radiation_probe x-ray
_diffrn_radiation_type 'Mo K\a'
_diffrn_radiation_wavelength 0.71073
_diffrn_reflns_av_R_equivalents 0.0438
_diffrn_reflns_av_unetI/netI 0.0587
_diffrn_reflns_limit_h_max 10
_diffrn_reflns_limit_h_min -6
_diffrn_reflns_limit_k_max 21
_diffrn_reflns_limit_k_min -21
_diffrn_reflns_limit_l_max 15
_diffrn_reflns_limit_l_min -15
_diffrn_reflns_number 8584
_diffrn_reflns_theta_full 25.35
_diffrn_reflns_theta_max 25.35
_diffrn_reflns_theta_min 3.38
_diffrn_source 'micro-focus sealed X-ray tube'
_diffrn_source_type 'SuperNova (Mo) X-ray Source'
_exptl_absorpt_coefficient_mu 3.391
_exptl_absorpt_correction_T_max 1.00000
_exptl_absorpt_correction_T_min 0.81137
_exptl_absorpt_correction_type multi-scan
_exptl_absorpt_process_details
;
CrysAlisPro 1.171.39.6a (Rigaku Oxford Diffraction, 2015)
Empirical absorption correction using spherical harmonics,
 implemented in SCALE3 ABSPACK scaling algorithm.
;
_exptl_crystal_colour colourless
_exptl_crystal_colour_primary colourless
_exptl_crystal_density_diffrn 2.136
_exptl_crystal_density_method 'not measured'
_exptl_crystal_description block
_exptl_crystal_F_000 1136
_refine_diff_density_max 0.637
_refine_diff_density_min -0.533
_refine_diff_density_rms 0.137
_refine_ls_extinction_method none
_refine_ls_goodness_of_fit_ref 1.028
_refine_ls_hydrogen_treatment constr
_refine_ls_matrix_type full
_refine_ls_number_parameters 253
_refine_ls_number_reflns 3419
_refine_ls_number_restraints 0
_refine_ls_restrained_S_all 1.028
_refine_ls_R_factor_all 0.0406
_refine_ls_R_factor_gt 0.0316
_refine_ls_shift/su_max 0.003
_refine_ls_shift/su_mean 0.000
_refine_ls_structure_factor_coef Fsqd
_refine_ls_weighting_details 'calc w=1/[\s^2^(Fo^2^)+(0.0098P)^2^+0.0000P] where P=(Fo^2^+2Fc^2^)/3'
_refine_ls_weighting_scheme calc
_refine_ls_wR_factor_gt 0.0570
_refine_ls_wR_factor_ref 0.0617
_reflns_number_gt 2898
_reflns_number_total 3419
_reflns_threshold_expression >2sigma(I)
_cod_data_source_file c7ce00950j2.cif
_cod_data_source_block 20161209c
_cod_database_code 7228739
_chemical_oxdiff_formula c1h1f1i1
_reflns_odcompleteness_completeness 99.72
_reflns_odcompleteness_iscentric 1
_reflns_odcompleteness_theta 26.32
_olex2_refinement_description
;
1. Fixed Uiso
 At 1.2 times of:
  All C(H) groups
2.a Aromatic/amide H refined with riding coordinates:
 C26(H26), C18(H18), C25(H25), C28(H28), C27(H27), C16(H16), C20(H20),
 C19(H19), C15(H15), C14(H14)
;
_olex2_submission_special_instructions 'No special instructions were received'
_oxdiff_exptl_absorpt_empirical_details
;
Empirical correction (ABSPACK) includes:
- Absorption correction using spherical harmonics
- Frame scaling
;
_oxdiff_exptl_absorpt_empirical_full_max 1.276
_oxdiff_exptl_absorpt_empirical_full_min 0.830

loop_
_space_group_symop_id
_space_group_symop_operation_xyz
1 'x, y, z'
2 '-x, y+1/2, -z+1/2'
3 '-x, -y, -z'
4 'x, -y-1/2, z-1/2'

loop_
_atom_site_label
_atom_site_type_symbol
_atom_site_fract_x
_atom_site_fract_y
_atom_site_fract_z
_atom_site_U_iso_or_equiv
_atom_site_adp_type
_atom_site_occupancy
_atom_site_calc_flag
_atom_site_refinement_flags_posn
I8 I 0.15906(4) 0.720205(14) 0.26384(2) 0.01845(10) Uani 1 d .
I7 I 0.58163(4) 1.053514(15) 0.27178(3) 0.02360(10) Uani 1 d .
F9 F 0.3901(3) 0.81478(13) 0.45519(17) 0.0233(6) Uani 1 d .
F12 F 0.1779(3) 0.83480(13) 0.07682(18) 0.0256(6) Uani 1 d .
F10 F 0.5607(3) 0.93896(12) 0.45803(18) 0.0236(6) Uani 1 d .
F11 F 0.3419(3) 0.96142(13) 0.08110(19) 0.0275(7) Uani 1 d .
C4 C 0.2820(5) 0.8207(2) 0.2660(3) 0.0134(10) Uani 1 d .
C26 C 1.1524(6) 0.4278(2) 0.8130(3) 0.0197(10) Uani 1 d .
H26 H 1.2247 0.3921 0.8511 0.024 Uiso 1 calc R
C24 C 1.0045(5) 0.5404(2) 0.8103(3) 0.0122(9) Uani 1 d .
C18 C 0.6139(6) 0.7195(2) 0.6506(3) 0.0164(10) Uani 1 d .
H18 H 0.5468 0.7611 0.6450 0.020 Uiso 1 calc R
C25 C 1.0865(6) 0.4201(2) 0.7024(3) 0.0189(10) Uani 1 d .
H25 H 1.1172 0.3798 0.6671 0.023 Uiso 1 calc R
C5 C 0.2706(5) 0.8600(2) 0.1725(3) 0.0147(10) Uani 1 d .
C28 C 0.9750(6) 0.4720(2) 0.6434(3) 0.0169(10) Uani 1 d .
H28 H 0.9294 0.4661 0.5697 0.020 Uiso 1 calc R
C27 C 1.1112(6) 0.4884(2) 0.8673(3) 0.0182(10) Uani 1 d .
H27 H 1.1555 0.4935 0.9413 0.022 Uiso 1 calc R
C2 C 0.4652(6) 0.9145(2) 0.3630(3) 0.0172(10) Uani 1 d .
C17 C 0.7244(5) 0.7003(2) 0.7515(3) 0.0134(10) Uani 1 d .
C22 C 0.8200(6) 0.6371(2) 0.7524(3) 0.0144(10) Uani 1 d .
C23 C 0.9334(5) 0.5325(2) 0.6971(3) 0.0140(10) Uani 1 d .
C1 C 0.4535(6) 0.9545(2) 0.2698(3) 0.0164(10) Uani 1 d .
C3 C 0.3778(6) 0.8496(2) 0.3617(3) 0.0151(10) Uani 1 d .
C16 C 0.7457(6) 0.7360(2) 0.8516(3) 0.0169(10) Uani 1 d .
H16 H 0.6836 0.7779 0.8563 0.020 Uiso 1 calc R
C21 C 0.8161(5) 0.5939(2) 0.6596(3) 0.0141(10) Uani 1 d .
C6 C 0.3572(6) 0.9261(2) 0.1752(3) 0.0185(10) Uani 1 d .
C13 C 0.9334(5) 0.6090(2) 0.8448(3) 0.0140(10) Uani 1 d .
C20 C 0.7078(6) 0.6133(2) 0.5639(3) 0.0181(10) Uani 1 d .
H20 H 0.7009 0.5857 0.5019 0.022 Uiso 1 calc R
C19 C 0.6061(6) 0.6764(2) 0.5610(3) 0.0193(11) Uani 1 d .
H19 H 0.5313 0.6893 0.4961 0.023 Uiso 1 calc R
C15 C 0.8570(6) 0.7095(2) 0.9421(3) 0.0188(11) Uani 1 d .
H15 H 0.8701 0.7347 1.0068 0.023 Uiso 1 calc R
C14 C 0.9533(6) 0.6449(2) 0.9406(3) 0.0186(10) Uani 1 d .
H14 H 1.0277 0.6276 1.0030 0.022 Uiso 1 calc R

loop_
_atom_site_aniso_label
_atom_site_aniso_U_11
_atom_site_aniso_U_22
_atom_site_aniso_U_33
_atom_site_aniso_U_23
_atom_site_aniso_U_13
_atom_site_aniso_U_12
I8 0.01836(19) 0.01202(16) 0.02712(17) -0.00071(12) 0.00980(14) -0.00057(12)
I7 0.0167(2) 0.01391(16) 0.0426(2) -0.00196(13) 0.01221(16) -0.00118(13)
F9 0.0324(18) 0.0218(14) 0.0153(12) 0.0033(11) 0.0054(13) 0.0036(12)
F12 0.0259(17) 0.0295(15) 0.0179(13) 0.0014(11) -0.0002(13) -0.0082(12)
F10 0.0212(17) 0.0228(14) 0.0220(13) -0.0074(11) -0.0027(13) -0.0010(12)
F11 0.0365(19) 0.0227(14) 0.0226(13) 0.0124(12) 0.0070(14) 0.0003(13)
C4 0.013(3) 0.009(2) 0.021(2) -0.0001(18) 0.008(2) 0.0000(18)
C26 0.013(3) 0.015(2) 0.032(3) 0.006(2) 0.008(2) 0.0013(19)
C24 0.014(3) 0.007(2) 0.016(2) 0.0028(17) 0.006(2) -0.0028(18)
C18 0.018(3) 0.009(2) 0.025(2) 0.0028(19) 0.011(2) 0.0001(19)
C25 0.018(3) 0.013(2) 0.028(2) -0.002(2) 0.010(2) -0.004(2)
C5 0.011(3) 0.016(2) 0.016(2) -0.0027(18) 0.002(2) 0.0003(19)
C28 0.019(3) 0.017(2) 0.016(2) -0.0006(19) 0.007(2) -0.001(2)
C27 0.015(3) 0.018(2) 0.020(2) 0.008(2) 0.003(2) -0.007(2)
C2 0.015(3) 0.018(2) 0.019(2) -0.0029(19) 0.004(2) 0.003(2)
C17 0.015(3) 0.012(2) 0.017(2) 0.0032(18) 0.011(2) -0.0034(19)
C22 0.019(3) 0.011(2) 0.016(2) 0.0035(18) 0.008(2) -0.0074(19)
C23 0.014(3) 0.012(2) 0.019(2) 0.0008(18) 0.009(2) -0.0041(18)
C1 0.013(3) 0.011(2) 0.027(2) -0.0036(19) 0.009(2) 0.0031(19)
C3 0.017(3) 0.014(2) 0.018(2) 0.0065(18) 0.011(2) 0.0088(19)
C16 0.017(3) 0.014(2) 0.022(2) -0.0008(19) 0.009(2) -0.0012(19)
C21 0.011(3) 0.014(2) 0.019(2) 0.0006(18) 0.008(2) -0.0016(19)
C6 0.018(3) 0.018(2) 0.018(2) 0.0066(19) 0.004(2) 0.003(2)
C13 0.013(3) 0.013(2) 0.019(2) -0.0022(18) 0.009(2) -0.0060(18)
C20 0.023(3) 0.019(2) 0.012(2) 0.0020(19) 0.005(2) 0.001(2)
C19 0.021(3) 0.020(2) 0.017(2) 0.010(2) 0.006(2) 0.000(2)
C15 0.023(3) 0.020(2) 0.018(2) -0.0043(19) 0.013(2) -0.006(2)
C14 0.017(3) 0.022(2) 0.017(2) 0.0019(19) 0.006(2) -0.008(2)

loop_
_atom_type_symbol
_atom_type_description
_atom_type_scat_dispersion_real
_atom_type_scat_dispersion_imag
_atom_type_scat_source
C C 0.0033 0.0016 'International Tables Vol C Tables 4.2.6.8 and 6.1.1.4'
H H 0.0000 0.0000 'International Tables Vol C Tables 4.2.6.8 and 6.1.1.4'
F F 0.0171 0.0103 'International Tables Vol C Tables 4.2.6.8 and 6.1.1.4'
I I -0.4742 1.8119 'International Tables Vol C Tables 4.2.6.8 and 6.1.1.4'

loop_
_geom_angle_atom_site_label_1
_geom_angle_atom_site_label_2
_geom_angle_atom_site_label_3
_geom_angle
C5 C4 I8 121.3(3)
C3 C4 I8 120.6(3)
C3 C4 C5 118.2(4)
C25 C26 H26 119.7
C25 C26 C27 120.7(4)
C27 C26 H26 119.7
C27 C24 C23 120.9(4)
C27 C24 C13 131.7(4)
C23 C24 C13 107.3(4)
C17 C18 H18 120.0
C19 C18 H18 120.0
C19 C18 C17 120.1(4)
C26 C25 H25 119.5
C26 C25 C28 121.0(4)
C28 C25 H25 119.5
F12 C5 C4 120.8(4)
F12 C5 C6 118.7(3)
C4 C5 C6 120.5(4)
C25 C28 H28 120.7
C23 C28 C25 118.6(4)
C23 C28 H28 120.7
C26 C27 H27 120.5
C24 C27 C26 119.0(4)
C24 C27 H27 120.5
F10 C2 C1 120.4(4)
F10 C2 C3 118.3(4)
C3 C2 C1 121.3(4)
C22 C17 C18 116.1(4)
C22 C17 C16 115.8(4)
C16 C17 C18 128.1(4)
C17 C22 C21 124.0(4)
C17 C22 C13 124.1(4)
C13 C22 C21 111.8(4)
C24 C23 C21 108.5(3)
C28 C23 C24 119.8(4)
C28 C23 C21 131.6(4)
C2 C1 I7 121.5(3)
C6 C1 I7 120.8(3)
C6 C1 C2 117.7(4)
F9 C3 C4 120.8(4)
F9 C3 C2 118.4(4)
C4 C3 C2 120.8(4)
C17 C16 H16 119.7
C15 C16 C17 120.6(4)
C15 C16 H16 119.7
C22 C21 C23 106.0(4)
C20 C21 C22 118.5(4)
C20 C21 C23 135.4(4)
F11 C6 C5 117.5(4)
F11 C6 C1 121.0(4)
C1 C6 C5 121.5(4)
C22 C13 C24 106.3(3)
C14 C13 C24 134.6(4)
C14 C13 C22 119.0(4)
C21 C20 H20 120.6
C21 C20 C19 118.7(4)
C19 C20 H20 120.6
C18 C19 C20 122.5(4)
C18 C19 H19 118.7
C20 C19 H19 118.7
C16 C15 H15 118.8
C16 C15 C14 122.3(4)
C14 C15 H15 118.8
C13 C14 C15 118.1(4)
C13 C14 H14 121.0
C15 C14 H14 121.0

loop_
_geom_bond_atom_site_label_1
_geom_bond_atom_site_label_2
_geom_bond_distance
I8 C4 2.083(4)
I7 C1 2.083(4)
F9 C3 1.338(4)
F12 C5 1.348(5)
F10 C2 1.344(5)
F11 C6 1.345(4)
C4 C5 1.380(5)
C4 C3 1.380(6)
C26 H26 0.9300
C26 C25 1.391(6)
C26 C27 1.392(6)
C24 C27 1.367(6)
C24 C23 1.426(6)
C24 C13 1.493(5)
C18 H18 0.9300
C18 C17 1.422(6)
C18 C19 1.379(5)
C25 H25 0.9300
C25 C28 1.396(6)
C5 C6 1.392(6)
C28 H28 0.9300
C28 C23 1.386(5)
C27 H27 0.9300
C2 C1 1.382(6)
C2 C3 1.381(6)
C17 C22 1.393(6)
C17 C16 1.410(5)
C22 C21 1.422(5)
C22 C13 1.404(6)
C23 C21 1.475(6)
C1 C6 1.369(6)
C16 H16 0.9300
C16 C15 1.369(6)
C21 C20 1.367(6)
C13 C14 1.363(5)
C20 H20 0.9300
C20 C19 1.417(6)
C19 H19 0.9300
C15 H15 0.9300
C15 C14 1.423(6)
C14 H14 0.9300

loop_
_geom_torsion_atom_site_label_1
_geom_torsion_atom_site_label_2
_geom_torsion_atom_site_label_3
_geom_torsion_atom_site_label_4
_geom_torsion
I8 C4 C5 F12 0.6(5)
I8 C4 C5 C6 -178.2(3)
I8 C4 C3 F9 -1.8(5)
I8 C4 C3 C2 177.2(3)
I7 C1 C6 F11 -0.5(6)
I7 C1 C6 C5 -179.9(3)
F12 C5 C6 F11 0.6(6)
F12 C5 C6 C1 -180.0(4)
F10 C2 C1 I7 0.0(5)
F10 C2 C1 C6 178.6(4)
F10 C2 C3 F9 1.1(6)
F10 C2 C3 C4 -177.9(4)
C4 C5 C6 F11 179.5(4)
C4 C5 C6 C1 -1.1(7)
C26 C25 C28 C23 1.3(6)
C24 C23 C21 C22 -0.2(5)
C24 C23 C21 C20 -176.0(5)
C24 C13 C14 C15 -178.0(4)
C18 C17 C22 C21 2.1(6)
C18 C17 C22 C13 -178.7(4)
C18 C17 C16 C15 179.1(4)
C25 C26 C27 C24 0.1(6)
C25 C28 C23 C24 -0.1(6)
C25 C28 C23 C21 -176.8(4)
C5 C4 C3 F9 178.3(4)
C5 C4 C3 C2 -2.6(6)
C28 C23 C21 C22 176.9(4)
C28 C23 C21 C20 1.1(8)
C27 C26 C25 C28 -1.4(6)
C27 C24 C23 C28 -1.2(6)
C27 C24 C23 C21 176.3(4)
C27 C24 C13 C22 -175.0(4)
C27 C24 C13 C14 3.4(8)
C2 C1 C6 F11 -179.1(4)
C2 C1 C6 C5 1.5(6)
C17 C18 C19 C20 -1.4(6)
C17 C22 C21 C23 -179.3(4)
C17 C22 C21 C20 -2.6(6)
C17 C22 C13 C24 178.6(4)
C17 C22 C13 C14 -0.1(6)
C17 C16 C15 C14 -1.2(6)
C22 C17 C16 C15 1.3(6)
C22 C21 C20 C19 1.0(6)
C22 C13 C14 C15 0.2(6)
C23 C24 C27 C26 1.2(6)
C23 C24 C13 C22 2.0(4)
C23 C24 C13 C14 -179.7(4)
C23 C21 C20 C19 176.4(4)
C1 C2 C3 F9 -177.8(4)
C1 C2 C3 C4 3.2(6)
C3 C4 C5 F12 -179.5(4)
C3 C4 C5 C6 1.6(6)
C3 C2 C1 I7 178.9(3)
C3 C2 C1 C6 -2.5(6)
C16 C17 C22 C21 -179.8(4)
C16 C17 C22 C13 -0.7(6)
C16 C15 C14 C13 0.4(6)
C21 C22 C13 C24 -2.1(5)
C21 C22 C13 C14 179.2(4)
C21 C20 C19 C18 0.9(6)
C13 C24 C27 C26 177.8(4)
C13 C24 C23 C28 -178.6(4)
C13 C24 C23 C21 -1.1(4)
C13 C22 C21 C23 1.5(5)
C13 C22 C21 C20 178.1(4)
C19 C18 C17 C22 -0.1(6)
C19 C18 C17 C16 -177.9(4)
